data_4030399
loop_
_publ_author_name
'Zheng, Xiao'
'Liu, Juan'
'Ye, Chen-Xi'
'Wang, Ao'
'Wang, Ai-E'
'Huang, Pei-Qiang'

_publ_section_title
;
 SmI2-Mediated Radical Coupling Strategy to Securinega Alkaloids: Total
 Synthesis of (-)-14,15-Dihydrosecurinine and Formal Total Synthesis of
 (-)-Securinine.
;
_journal_issue 2
_journal_name_full 'The Journal of organic chemistry'
_journal_page_first 1034
_journal_page_last 1041
_journal_paper_doi 10.1021/jo502522x
_journal_volume 80
_journal_year 2015
_chemical_absolute_configuration unk
_chemical_formula_moiety 'C16 H27 Br N2 O3'
_chemical_formula_sum 'C16 H27 Br N2 O3'
_chemical_formula_weight 379.09
_space_group_crystal_system orthorhombic
_space_group_IT_number 19
_space_group_name_Hall 'P 2ac 2ab'
_space_group_name_H-M_alt 'P 21 21 21'
_symmetry_Int_Tables_number 19
_symmetry_space_group_name_Hall 'P 2ac 2ab'
_symmetry_space_group_name_H-M 'P 21 21 21'
_audit_creation_date 2014-11-02
_audit_creation_method
;
Olex2 1.2
(compiled 2014.07.22 svn.r2960 for OlexSys, GUI svn.r4862)
;
_cell_angle_alpha 90
_cell_angle_beta 90
_cell_angle_gamma 90
_cell_formula_units_Z 4
_cell_length_a 6.2050(14)
_cell_length_b 8.1355(18)
_cell_length_c 35.791(8)
_cell_measurement_reflns_used 5478
_cell_measurement_temperature 273.15
_cell_measurement_theta_max 26.50
_cell_measurement_theta_min 2.28
_cell_volume 1806.8(7)
_computing_cell_refinement 'SAINT v6.28A (Bruker, 2002)'
_computing_data_reduction 'SAINT v6.28A (Bruker, 2002)'
_computing_molecular_graphics 'Olex2 (Dolomanov et al., 2009)'
_computing_publication_material 'Olex2 (Dolomanov et al., 2009)'
_computing_structure_refinement 'olex2.refine (Bourhis et al., 2013)'
_diffrn_ambient_temperature 273.15
_diffrn_measured_fraction_theta_full 0.9947
_diffrn_measured_fraction_theta_max 0.9346
_diffrn_measurement_device_type 'CCD area detector'
_diffrn_measurement_method 'phi and omega scans'
_diffrn_radiation_monochromator graphite
_diffrn_radiation_type 'Mo K\a'
_diffrn_radiation_wavelength 0.71073
_diffrn_reflns_av_R_equivalents 0.0381
_diffrn_reflns_av_unetI/netI 0.0462
_diffrn_reflns_limit_h_max 8
_diffrn_reflns_limit_h_min -8
_diffrn_reflns_limit_k_max 10
_diffrn_reflns_limit_k_min -10
_diffrn_reflns_limit_l_max 47
_diffrn_reflns_limit_l_min -46
_diffrn_reflns_number 15503
_diffrn_reflns_theta_full 25.0000
_diffrn_reflns_theta_max 28.60
_diffrn_reflns_theta_min 2.28
_exptl_absorpt_coefficient_mu 2.288
_exptl_absorpt_correction_T_max 1
_exptl_absorpt_correction_T_min 0.765855
_exptl_absorpt_process_details
;
SADABS v.2.03 (Bruker,200?) was used for absorption correction.
R(int) was 0.1434 before and 0.0540 after correction.
The Ratio of minimum to maximum transmission is 0.7659.
The \l/2 correction factor is 0.0015.
;
_exptl_crystal_density_diffrn 1.3796
_exptl_crystal_description pillar
_exptl_crystal_F_000 783.2150
_refine_diff_density_max 0.9193
_refine_diff_density_min -0.3512
_refine_diff_density_rms 0.0821
_refine_ls_abs_structure_details 'Flack, H. D. (1983). Acta Cryst. A39, 876-881.'
_refine_ls_abs_structure_Flack 0.033(10)
_refine_ls_d_res_high 0.7424
_refine_ls_d_res_low 8.9477
_refine_ls_goodness_of_fit_ref 0.9612
_refine_ls_hydrogen_treatment mixed
_refine_ls_matrix_type full
_refine_ls_number_constraints 41
_refine_ls_number_parameters 202
_refine_ls_number_reflns 4315
_refine_ls_number_restraints 0
_refine_ls_restrained_S_all 0.9612
_refine_ls_R_factor_all 0.0530
_refine_ls_R_factor_gt 0.0388
_refine_ls_shift/su_max 0.0008
_refine_ls_shift/su_mean 0.0001
_refine_ls_structure_factor_coef Fsqd
_refine_ls_weighting_details 'w=1/[\s^2^(Fo^2^)+(0.0522P)^2^] where P=(Fo^2^+2Fc^2^)/3'
_refine_ls_weighting_scheme calc
_refine_ls_wR_factor_gt 0.0894
_refine_ls_wR_factor_ref 0.0945
_reflns_Friedel_coverage 0.897
_reflns_limit_h_max 8
_reflns_limit_h_min -8
_reflns_limit_k_max 10
_reflns_limit_k_min -10
_reflns_limit_l_max 47
_reflns_limit_l_min -46
_reflns_number_gt 3361
_reflns_number_total 4315
_reflns_threshold_expression I>=2u(I)
_cod_data_source_file jo502522x_si_002.cif
_cod_data_source_block a
_cod_depositor_comments
;
         Adding full bibliography for 4030399.cif.

2020-10-09
Z value and formula fixed to values more according to usual
chemical conventions.                 miguel
;
_cod_original_formula_sum 'C1.778 H3 Br0.111 N0.222 O0.333'
_cod_original_formula_weight 41.70
_cod_original_formula_moiety '0.11(C16 H27 Br N2 O3)'
_cod_original_formula_units_Z 36
_cod_original_cell_volume 1806.7(7)
_cod_database_code 4030399
_olex2_refinement_description
;
1. Fixed Uiso
 At 1.2 times of:
  All C(H) groups, All C(H,H) groups
 At 1.5 times of:
  All C(H,H,H) groups, All O(H) groups
2.a Ternary CH refined with riding coordinates:
 C4(H4), C16(H16), C17(H17)
2.b Secondary CH2 refined with riding coordinates:
 C2(H2a,H2b), C7(H7a,H7b), C8(H8a,H8b), C14(H14a,H14b), C18(H18a,H18b),
 C20(H20a,H20b), C22(H22a,H22b)
2.c Idealised Me refined as rotating group:
 C19(H19a,H19b,H19c), C25(H25a,H25b,H25c), C27(H27a,H27b,H27c)
2.d Idealised tetrahedral OH refined as rotating group:
 O11(H11)
;
_olex2_submission_special_instructions 'No special instructions were received'

loop_
_space_group_symop_id
_space_group_symop_operation_xyz
1 x,y,z
2 x+1/2,-y+1/2,-z
3 -x,y+1/2,-z+1/2
4 -x+1/2,-y,z+1/2

loop_
_atom_site_label
_atom_site_type_symbol
_atom_site_fract_x
_atom_site_fract_y
_atom_site_fract_z
_atom_site_U_iso_or_equiv
_atom_site_adp_type
_atom_site_occupancy
_atom_site_refinement_flags_posn
Br1 Br 0.91184(5) 0.24492(4) 0.194881(8) 0.05722(12) Uani 1.000000 .
O1 O 0.6024(2) -0.2638(2) 0.15913(4) 0.0282(3) Uani 1.000000 .
C2 C 0.4351(4) -0.5819(3) 0.02503(7) 0.0260(5) Uani 1.000000 .
H2a H 0.5140(4) -0.5470(3) 0.00301(7) 0.0312(6) Uiso 1.000000 R
H2b H 0.2919(4) -0.5343(3) 0.02382(7) 0.0312(6) Uiso 1.000000 R
N3 N 0.4065(5) -0.8989(3) 0.02636(8) 0.0471(6) Uani 1.000000 .
C4 C 0.9355(3) -0.2464(3) 0.06260(6) 0.0235(4) Uani 1.000000 .
H4 H 1.0371(3) -0.1636(3) 0.05338(6) 0.0282(5) Uiso 1.000000 R
N5 N 0.6249(3) -0.2736(2) 0.09788(5) 0.0215(4) Uani 1.000000 .
C6 C 0.4183(3) -0.7597(3) 0.02527(7) 0.0315(5) Uani 1.000000 .
C7 C 0.7444(3) -0.2638(3) 0.03631(5) 0.0224(5) Uani 1.000000 .
H7a H 0.7037(3) -0.1580(3) 0.02600(5) 0.0268(5) Uiso 1.000000 R
H7b H 0.7780(3) -0.3382(3) 0.01594(5) 0.0268(5) Uiso 1.000000 R
C8 C 1.0370(4) 0.2519(3) 0.11785(7) 0.0389(6) Uani 1.000000 .
H8a H 1.0127(4) 0.2979(3) 0.09320(7) 0.0466(7) Uiso 1.000000 R
H8b H 1.1797(4) 0.2857(3) 0.12579(7) 0.0466(7) Uiso 1.000000 R
O9 O 0.3133(3) -0.3510(2) 0.12586(4) 0.0278(4) Uani 1.000000 .
C10 C 0.4973(4) -0.2994(3) 0.12754(6) 0.0226(5) Uani 1.000000 .
O11 O 1.0364(2) -0.4021(2) 0.06585(5) 0.0258(4) Uani 1.000000 .
H11 H 1.123(3) -0.3999(10) 0.0831(5) 0.0387(6) Uiso 1.000000 GR
C12 C 0.5000(4) -0.2726(3) 0.19607(6) 0.0283(5) Uani 1.000000 .
C14 C 0.5497(3) -0.5199(3) 0.05984(6) 0.0219(5) Uani 1.000000 .
H14a H 0.4726(3) -0.5574(3) 0.08181(6) 0.0263(6) Uiso 1.000000 R
H14b H 0.6938(3) -0.5659(3) 0.06069(6) 0.0263(6) Uiso 1.000000 R
C16 C 0.5646(4) -0.3332(3) 0.06064(6) 0.0208(4) Uani 1.000000 .
H16 H 0.4262(4) -0.2853(3) 0.05320(6) 0.0249(5) Uiso 1.000000 R
C17 C 0.8364(4) -0.1933(3) 0.09922(6) 0.0216(5) Uani 1.000000 .
H17 H 0.9205(4) -0.2386(3) 0.11999(6) 0.0259(6) Uiso 1.000000 R
C18 C 0.8755(5) 0.3255(3) 0.14415(8) 0.0445(7) Uani 1.000000 .
H18a H 0.7313(5) 0.2992(3) 0.13555(8) 0.0534(9) Uiso 1.000000 R
H18b H 0.8907(5) 0.4441(3) 0.14401(8) 0.0534(9) Uiso 1.000000 R
C19 C 0.6919(4) -0.2478(4) 0.22156(6) 0.0408(6) Uani 1.000000 .
H19a H 0.7919(17) -0.3367(15) 0.2182(4) 0.0613(9) Uiso 1.000000 GR
H19b H 0.761(2) -0.1458(14) 0.2155(4) 0.0613(9) Uiso 1.000000 GR
H19c H 0.6442(6) -0.245(3) 0.24707(7) 0.0613(9) Uiso 1.000000 GR
C20 C 1.0348(4) 0.0661(3) 0.11462(8) 0.0326(6) Uani 1.000000 .
H20a H 1.1418(4) 0.0335(3) 0.09631(8) 0.0391(7) Uiso 1.000000 R
H20b H 1.0773(4) 0.0197(3) 0.13847(8) 0.0391(7) Uiso 1.000000 R
C22 C 0.8195(4) -0.0068(3) 0.10348(7) 0.0267(5) Uani 1.000000 .
H22a H 0.7728(4) 0.0412(3) 0.08003(7) 0.0320(6) Uiso 1.000000 R
H22b H 0.7127(4) 0.0193(3) 0.12236(7) 0.0320(6) Uiso 1.000000 R
C25 C 0.3980(5) -0.4364(3) 0.20294(8) 0.0447(7) Uani 1.000000 .
H25a H 0.276(2) -0.4494(11) 0.1868(4) 0.0671(11) Uiso 1.000000 GR
H25b H 0.5007(11) -0.5218(4) 0.1979(5) 0.0671(11) Uiso 1.000000 GR
H25c H 0.352(3) -0.4432(10) 0.22851(17) 0.0671(11) Uiso 1.000000 GR
C27 C 0.3412(5) -0.1333(4) 0.19952(8) 0.0460(8) Uani 1.000000 .
H27a H 0.4094(11) -0.0322(5) 0.1923(5) 0.0690(12) Uiso 1.000000 GR
H27b H 0.2199(16) -0.1537(12) 0.1835(4) 0.0690(12) Uiso 1.000000 GR
H27c H 0.293(3) -0.1251(17) 0.22494(14) 0.0690(12) Uiso 1.000000 GR

loop_
_atom_site_aniso_label
_atom_site_aniso_U_11
_atom_site_aniso_U_22
_atom_site_aniso_U_33
_atom_site_aniso_U_12
_atom_site_aniso_U_13
_atom_site_aniso_U_23
Br1 0.0770(2) 0.05311(19) 0.04158(17) 0.0027(2) -0.00312(14) -0.00284(18)
O1 0.0261(8) 0.0409(9) 0.0175(7) -0.0053(10) 0.0005(6) -0.0034(8)
C2 0.0241(12) 0.0301(12) 0.0237(12) 0.0017(11) -0.0008(11) -0.0037(10)
N3 0.0494(15) 0.0367(14) 0.0553(17) 0.0009(13) -0.0137(14) -0.0124(12)
C4 0.0210(10) 0.0244(10) 0.0250(10) -0.0044(12) 0.0044(8) 0.0017(11)
N5 0.0199(9) 0.0252(10) 0.0195(9) -0.0034(8) 0.0003(7) -0.0016(8)
C6 0.0241(11) 0.0353(13) 0.0350(12) 0.0039(14) -0.0077(10) -0.0121(13)
C7 0.0216(10) 0.0266(12) 0.0189(10) 0.0017(11) 0.0020(8) -0.0007(10)
C8 0.0442(14) 0.0272(11) 0.0452(15) -0.0080(15) -0.0032(11) 0.0045(13)
O9 0.0193(8) 0.0405(10) 0.0236(9) -0.0045(7) 0.0018(7) -0.0024(7)
C10 0.0232(11) 0.0248(12) 0.0199(11) 0.0003(9) 0.0005(9) -0.0006(9)
O11 0.0185(8) 0.0290(8) 0.0299(9) 0.0042(7) -0.0018(7) -0.0049(7)
C12 0.0311(11) 0.0356(14) 0.0183(11) 0.0020(10) 0.0019(9) -0.0014(11)
C14 0.0198(11) 0.0269(11) 0.0190(11) 0.0002(9) -0.0010(9) -0.0003(9)
C16 0.0197(11) 0.0264(11) 0.0162(10) 0.0010(9) -0.0022(9) -0.0022(9)
C17 0.0186(10) 0.0238(11) 0.0223(11) -0.0011(9) -0.0017(9) 0.0030(9)
C18 0.064(2) 0.0271(13) 0.0428(17) 0.0056(14) -0.0104(15) 0.0021(12)
C19 0.0447(14) 0.0558(16) 0.0220(11) 0.0001(17) -0.0054(10) -0.0086(15)
C20 0.0310(13) 0.0252(12) 0.0415(15) -0.0023(10) -0.0028(11) -0.0017(11)
C22 0.0270(12) 0.0264(12) 0.0266(13) 0.0017(10) 0.0006(11) -0.0007(10)
C25 0.0541(18) 0.0491(16) 0.0310(15) -0.0096(15) 0.0034(14) 0.0064(13)
C27 0.0557(19) 0.0547(18) 0.0276(15) 0.0176(15) 0.0037(14) -0.0007(13)

loop_
_atom_type_symbol
_atom_type_scat_dispersion_real
_atom_type_scat_dispersion_imag
_atom_type_scat_Cromer_Mann_a1
_atom_type_scat_Cromer_Mann_a2
_atom_type_scat_Cromer_Mann_a3
_atom_type_scat_Cromer_Mann_a4
_atom_type_scat_Cromer_Mann_b1
_atom_type_scat_Cromer_Mann_b2
_atom_type_scat_Cromer_Mann_b3
_atom_type_scat_Cromer_Mann_b4
_atom_type_scat_Cromer_Mann_c
_atom_type_scat_source
_atom_type_scat_dispersion_source
H 0.00000 0.00000 0.49300 0.32291 0.14019 0.04081 10.51090 26.12570 3.14236 57.79970 0.0030380000826 'International Tables Volume C Table 6.1.1.4 (pp. 500-502)' 'Henke, Gullikson and Davis, At. Data and Nucl. Data Tables, 1993, 54, 2'
C 0.00347 0.00161 2.31000 1.02000 1.58860 0.86500 20.84390 10.20750 0.56870 51.65120 0.215599998832 'International Tables Volume C Table 6.1.1.4 (pp. 500-502)' 'Henke, Gullikson and Davis, At. Data and Nucl. Data Tables, 1993, 54, 2'
Br -0.28346 2.55990 17.17890 5.23580 5.63770 3.98510 2.17230 16.57960 0.26090 41.43280 2.95569992065 'International Tables Volume C Table 6.1.1.4 (pp. 500-502)' 'Henke, Gullikson and Davis, At. Data and Nucl. Data Tables, 1993, 54, 2'
O 0.01158 0.00611 3.04850 2.28680 1.54630 0.86700 13.27710 5.70110 0.32390 32.90890 0.250800013542 'International Tables Volume C Table 6.1.1.4 (pp. 500-502)' 'Henke, Gullikson and Davis, At. Data and Nucl. Data Tables, 1993, 54, 2'
N 0.00653 0.00323 12.21260 3.13220 2.01250 1.16630 0.00570 9.89330 28.99750 0.58260 -11.5290002823 'International Tables Volume C Table 6.1.1.4 (pp. 500-502)' 'Henke, Gullikson and Davis, At. Data and Nucl. Data Tables, 1993, 54, 2'

loop_
_geom_angle_atom_site_label_1
_geom_angle_atom_site_label_2
_geom_angle_atom_site_label_3
_geom_angle
C12 O1 C10 122.66(17)
C14 C2 C6 111.1(2)
O11 C4 C7 108.18(18)
C17 C4 C7 104.26(16)
C17 C4 O11 111.36(18)
C16 N5 C10 121.11(17)
C17 N5 C10 124.92(18)
C17 N5 C16 113.91(17)
N3 C6 C2 178.3(3)
C16 C7 C4 104.58(16)
C20 C8 C18 116.1(2)
N5 C10 O1 110.33(18)
O9 C10 O1 125.0(2)
O9 C10 N5 124.7(2)
C19 C12 O1 101.29(19)
C25 C12 O1 111.99(19)
C25 C12 C19 110.6(2)
C27 C12 O1 108.67(19)
C27 C12 C19 111.4(2)
C27 C12 C25 112.3(2)
C16 C14 C2 112.01(18)
C7 C16 N5 102.11(17)
C14 C16 N5 111.26(18)
C14 C16 C7 113.78(19)
N5 C17 C4 102.03(17)
C22 C17 C4 113.48(19)
C22 C17 N5 112.58(19)
C8 C18 Br1 111.97(19)
C22 C20 C8 114.7(2)
C20 C22 C17 110.77(19)

loop_
_geom_bond_atom_site_label_1
_geom_bond_atom_site_label_2
_geom_bond_distance
Br1 C18 1.944(3)
O1 C10 1.337(3)
O1 C12 1.469(3)
C2 C6 1.450(3)
C2 C14 1.521(3)
N3 C6 1.136(3)
C4 C7 1.520(3)
C4 O11 1.418(3)
C4 C17 1.511(3)
N5 C10 1.341(3)
N5 C16 1.467(3)
N5 C17 1.467(3)
C7 C16 1.524(3)
C8 C18 1.499(4)
C8 C20 1.516(4)
O9 C10 1.218(3)
C12 C19 1.514(3)
C12 C25 1.496(4)
C12 C27 1.507(4)
C14 C16 1.521(3)
C17 C22 1.529(3)
C20 C22 1.515(3)
